data_1549469
loop_
_publ_author_name
'Rhauderwiek, Timo'
'Zhao, Haishuang'
'Hirschle, Patrick'
'D\"oblinger, Markus'
'Bueken, Bart'
'Reinsch, Helge'
'De Vos, Dirk'
'Wuttke, Stefan'
'Kolb, Ute'
'Stock, Norbert'

_publ_section_title
;
 Highly stable and porous porphyrin-based zirconium and hafnium
 phosphonates - electron crystallography as an important tool for
 structure elucidation.
;
_journal_issue 24
_journal_name_full 'Chemical science'
_journal_page_first 5467
_journal_page_last 5478
_journal_paper_doi 10.1039/c8sc01533c
_journal_volume 9
_journal_year 2018
_chemical_formula_moiety 'C22 N2 Ni0.5 O11 P2 Zr1'
_chemical_formula_sum 'C44 N4 Ni O22 P4 Zr2'
_chemical_formula_weight 1301
_chemical_name_mineral Zr-CAU-30
_space_group_IT_number 110
_space_group_name_Hall 'I 4bw -2c'
_space_group_name_H-M_alt 'I 41 c d'
_symmetry_cell_setting tetragonal
_symmetry_Int_Tables_number 110
_symmetry_space_group_name_Hall 'I 4bw -2c'
_symmetry_space_group_name_H-M 'I 41 c d'
_audit_update_record
;
2018-03-22 deposited with the CCDC.
2018-05-28 downloaded from the CCDC.
;
_cell_angle_alpha 90
_cell_angle_beta 90
_cell_angle_gamma 90
_cell_formula_units_Z 8
_cell_length_a 44.7776(58)
_cell_length_b 44.7776(58)
_cell_length_c 7.6581(39)
_cell_measurement_temperature 298
_cell_volume 15355(8)
_diffrn_ambient_pressure 1013
_diffrn_ambient_temperature 298
_diffrn_measured_fraction_theta_full 70
_diffrn_radiation_probe x-ray
_diffrn_radiation_type 'Cu K\a 1'
_diffrn_radiation_wavelength 1.54059
_diffrn_source 'x-ray tube'
_diffrn_source_type 'STOE StadiP Mythen'
_exptl_crystal_colour brown
_exptl_crystal_recrystallization_method 'hydrothermal reaction'
_cod_data_source_file c8sc01533c2.cif
_cod_data_source_block Zr-CAU-30
_cod_depositor_comments 'Adding full bibliography for 1549469.cif.'
_cod_original_cell_volume 15354.7(87)
_cod_original_sg_symbol_Hall I4bw-2c
_cod_original_sg_symbol_H-M I41cd
_cod_original_formula_sum 'C44 N4 Ni1 O22 P4 Zr2'
_cod_database_code 1549469

loop_
_symmetry_equiv_pos_as_xyz
'-x+1/2, -y+1/2, z+1/2'
'-x+1/2, y+1/2, z'
'-y, x+1/2, z+1/4'
'-y+1/2, -x, z+1/4'
'y, x+1/2, z-1/4'
'y+1/2, -x, z-1/4'
'x, -y, z+1/2'
'x, y, z'
'-x, -y, z'
'-x, y, z+1/2'
'-y+1/2, x, z-1/4'
'-y, -x+1/2, z-1/4'
'y+1/2, x, z+1/4'
'y, -x+1/2, z+1/4'
'x+1/2, -y+1/2, z'
'x+1/2, y+1/2, z+1/2'

loop_
_atom_site_label
_atom_site_type_symbol
_atom_site_symmetry_multiplicity
_atom_site_fract_x
_atom_site_fract_y
_atom_site_fract_z
_atom_site_occupancy
_atom_site_B_iso_or_equiv
Zr1 Zr 0 0.24396(42) 1.0014(13) 0.88317 1 0.8(13)
O1 O 0 0.2400(16) 1.0202(10) 0.63383 1 0.8(13)
O2 O 0 0.2656981 0.9650856 0.7840204 1 0.8(13)
O3 O 0 0.2834432 0.9878845 0.4541586 1 0.8(13)
O4 O 0 0.2913353 0.9365291 0.5492413 1 0.8(13)
P1 P 0 0.2925501 0.969309 0.6315845 1 0.8(13)
C1 C 0 0.3943694 0.9763461 0.696565 1 0.8(13)
C2 C 0 0.3821127 0.963863 0.5540059 1 0.8(13)
C3 C 0 0.351278 0.9614016 0.5386706 1 0.8(13)
C4 C 0 0.3324096 0.971243 0.6658565 1 0.8(13)
C5 C 0 0.3445192 0.9825235 0.8116816 1 0.8(13)
C6 C 0 0.375482 0.9851153 0.8267405 1 0.8(13)
C7 C 0 0.42582 0.98412 0.72871 1 0.8(13)
O5 O 0 0.5379327 0.7735877 0.7543677 1 0.8(13)
O6 O 0 0.5159233 0.7953857 1.079706 1 0.8(13)
O7 O 0 0.5749358 0.7939624 0.9841597 1 0.8(13)
P2 P 0 0.5405569 0.7985579 0.9126111 1 0.8(13)
C11 C 0 0.5194173 0.8953867 0.7809164 1 0.8(13)
C12 C 0 0.539253 0.8880845 0.9157986 1 0.8(13)
C13 C 0 0.5477179 0.8586836 0.9446722 1 0.8(13)
C14 C 0 0.5368705 0.83613 0.8369207 1 0.8(13)
C15 C 0 0.5173071 0.8430438 0.7003296 1 0.8(13)
C16 C 0 0.5088709 0.8727044 0.6708395 1 0.8(13)
C17 C 0 0.51612 0.92659 0.73863 1 0.8(13)
C21 C 0 0.48655 0.93559 0.74571 1 0.8(13)
C22 C 0 0.46338 0.91546 0.76352 1 0.8(13)
C23 C 0 0.44646 0.96113 0.7396 1 0.8(13)
C24 C 0 0.43769 0.93176 0.75809 1 0.8(13)
N25 N 0 0.47671 0.96418 0.73381 1 0.8(13)
C31 C 0 0.56462 0.98669 0.7172 1 0.8(13)
C32 C 0 0.58469 0.96357 0.69736 1 0.8(13)
C33 C 0 0.53888 0.94712 0.72034 1 0.8(13)
C34 C 0 0.56824 0.93827 0.69947 1 0.8(13)
N35 N 0 0.53589 0.97713 0.72702 1 0.8(13)
Ni1 Ni 0 0.5 1 0.73067 1 0.8(13)
G1 O 0 0.6223(74) 0.5391(44) 0.982(34) 1.00(17) 0.8(13)
G2 O 0 0.2327(79) 0.7968(63) 0.19(11) 0.526(91) 0.8(13)
G3 O 0 0.3214(53) 0.5382(42) 0.574(36) 1.00(20) 0.8(13)
G4 O 0 0.3921(32) 0.7539(72) 0.648(37) 1.00(10) 0.8(13)

loop_
_atom_type_symbol
_atom_type_radius_bond
Zr 1.200
Ni 1.200
O 1.200
C 1.200
N 1.200
P 1.200
